data_4101556
loop_
_publ_author_name
'Febles, Mart\'in'
'P\'erez-Hernandez, Natalia'
'P\'erez, Cirilo'
'Rodr\'iguez, Mat\'ias L'
'Foces-Foces, Concepci\'on'
'Roux, Mar\'ia Victoria'
'Morales, Ezequiel Q'
'Buntkowsky, Gerd'
'Limbach, Hans-Heinrich'
'Mart\'in, Julio D'

_publ_section_title
;
 Distinct dynamic behaviors of water molecules in hydrated pores.
;
_journal_issue 31
_journal_name_full 'Journal of the American Chemical Society'
_journal_page_first 10008
_journal_page_last 10009
_journal_paper_doi 10.1021/ja063223j
_journal_volume 128
_journal_year 2006
_chemical_formula_moiety 'C15 H22 O4. 2H2 O'
_chemical_formula_sum 'C15 H26 O6'
_chemical_formula_weight 302.36
_chemical_melting_point 346.0(4)
_chemical_name_systematic
;
 7,7-Diallyl-5-hydroxymethyl-6-oxa-bicyclo[3.2.1]
-1-carboxylic acid 

;
_space_group_IT_number 148
_symmetry_cell_setting hexagonal
_symmetry_space_group_name_Hall '-R 3'
_symmetry_space_group_name_H-M 'R -3 :H'
_atom_sites_solution_hydrogens geom
_atom_sites_solution_primary direct
_atom_sites_solution_secondary difmap
_audit_creation_method SHELXL-97
_cell_angle_alpha 90.00
_cell_angle_beta 90.00
_cell_angle_gamma 120.00
_cell_formula_units_Z 18
_cell_length_a 35.348(5)
_cell_length_b 35.348(5)
_cell_length_c 6.6096(6)
_cell_measurement_reflns_used 3422
_cell_measurement_temperature 115(2)
_cell_measurement_theta_max 27.5
_cell_measurement_theta_min 3.9
_cell_volume 7152.0(17)
_computing_data_collection 'Collect (Nonius BV, 2000)'
_computing_data_reduction 'HKL Denzo and Scalepak (Otwinowski & Minor, 1997)'
_computing_molecular_graphics 'PLATON (Spek, 2003)'
_computing_publication_material 'SHELXL-97, WinGX (Farrugia, 1999) and PLATON (Spek, 2003)'
_computing_structure_refinement 'SHELXL-97 (Sheldrick, 1997)'
_computing_structure_solution 'SIR97 (Altomare et al., 1999)'
_diffrn_ambient_temperature 115(2)
_diffrn_detector_area_resol_mean 9
_diffrn_measured_fraction_theta_full 0.993
_diffrn_measured_fraction_theta_max 0.993
_diffrn_measurement_device '95mm CCD camera on \k-goniostat'
_diffrn_measurement_device_type KappaCCD
_diffrn_measurement_method '\f and \w'
_diffrn_radiation_monochromator 'horizontally mounted graphite crystal'
_diffrn_radiation_source 'fine-focus sealed tube'
_diffrn_radiation_type MoK\a
_diffrn_radiation_wavelength 0.71073
_diffrn_reflns_av_R_equivalents 0.0000
_diffrn_reflns_av_sigmaI/netI 0.0513
_diffrn_reflns_limit_h_max 38
_diffrn_reflns_limit_h_min 0
_diffrn_reflns_limit_k_max 39
_diffrn_reflns_limit_k_min 0
_diffrn_reflns_limit_l_max 8
_diffrn_reflns_limit_l_min -8
_diffrn_reflns_number 3624
_diffrn_reflns_theta_full 27.50
_diffrn_reflns_theta_max 27.50
_diffrn_reflns_theta_min 3.91
_exptl_absorpt_coefficient_mu 0.097
_exptl_absorpt_correction_type none
_exptl_crystal_colour colourless
_exptl_crystal_density_diffrn 1.264
_exptl_crystal_density_method 'not measured'
_exptl_crystal_description prism
_exptl_crystal_F_000 2952
_exptl_crystal_size_max 0.50
_exptl_crystal_size_mid 0.10
_exptl_crystal_size_min 0.10
_refine_diff_density_max 1.249
_refine_diff_density_min -0.388
_refine_diff_density_rms 0.087
_refine_ls_extinction_coef 0.0003(2)
_refine_ls_extinction_expression Fc^*^=kFc[1+0.001xFc^2^\l^3^/sin(2\q)]^-1/4^
_refine_ls_extinction_method SHELXL
_refine_ls_goodness_of_fit_ref 1.089
_refine_ls_hydrogen_treatment riding
_refine_ls_matrix_type full
_refine_ls_number_parameters 204
_refine_ls_number_reflns 3624
_refine_ls_number_restraints 3
_refine_ls_restrained_S_all 1.089
_refine_ls_R_factor_all 0.1000
_refine_ls_R_factor_gt 0.0846
_refine_ls_shift/su_max 0.000
_refine_ls_shift/su_mean 0.000
_refine_ls_structure_factor_coef Fsqd
_refine_ls_weighting_details 'calc w=1/[\s^2^(Fo^2^)+(0.0516P)^2^+56.7461P] where P=(Fo^2^+2Fc^2^)/3'
_refine_ls_weighting_scheme calc
_refine_ls_wR_factor_gt 0.1819
_refine_ls_wR_factor_ref 0.1916
_reflns_number_gt 3055
_reflns_number_total 3624
_reflns_threshold_expression >2sigma(I)
_cod_data_source_file ja063223jrom20060509_053518.cif
_cod_data_source_block f23lt115k
_cod_depositor_comments
;
The following automatic conversions were performed:

'_chemical_melting_point' value '345.6-346.4' was changed to
'346.0(4)' - the average value was taken and precision was estimated.

Automatic conversion script
Id: cif_fix_values 1646 2011-03-28 12:23:43Z adriana 
;
_cod_original_sg_symbol_H-M R-3
_cod_database_code 4101556

loop_
_symmetry_equiv_pos_as_xyz
'x, y, z'
'-y, x-y, z'
'-x+y, -x, z'
'x+2/3, y+1/3, z+1/3'
'-y+2/3, x-y+1/3, z+1/3'
'-x+y+2/3, -x+1/3, z+1/3'
'x+1/3, y+2/3, z+2/3'
'-y+1/3, x-y+2/3, z+2/3'
'-x+y+1/3, -x+2/3, z+2/3'
'-x, -y, -z'
'y, -x+y, -z'
'x-y, x, -z'
'-x+2/3, -y+1/3, -z+1/3'
'y+2/3, -x+y+1/3, -z+1/3'
'x-y+2/3, x+1/3, -z+1/3'
'-x+1/3, -y+2/3, -z+2/3'
'y+1/3, -x+y+2/3, -z+2/3'
'x-y+1/3, x+2/3, -z+2/3'

loop_
_atom_site_label
_atom_site_type_symbol
_atom_site_fract_x
_atom_site_fract_y
_atom_site_fract_z
_atom_site_U_iso_or_equiv
_atom_site_adp_type
_atom_site_occupancy
_atom_site_symmetry_multiplicity
_atom_site_calc_flag
_atom_site_refinement_flags
O1 O 0.45808(6) 0.35573(6) 0.2179(3) 0.0135(4) Uani 1 1 d .
O2 O 0.42243(7) 0.31336(6) 0.5850(3) 0.0199(5) Uani 1 1 d .
H2 H 0.4259 0.2948 0.5208 0.024 Uiso 1 1 calc R
O4 O 0.54299(7) 0.47125(7) 0.5728(3) 0.0252(5) Uani 1 1 d .
H4 H 0.5680 0.4908 0.6091 0.038 Uiso 1 1 calc R
O3 O 0.57098(7) 0.49373(7) 0.2666(3) 0.0330(6) Uani 1 1 d .
O5 O 0.41243(7) 0.28329(7) -0.0220(3) 0.0206(5) Uani 1 1 d D
H5WA H 0.4146(15) 0.2910(14) -0.141(3) 0.050 Uiso 1 1 d D
H5WB H 0.4297(12) 0.3055(9) 0.039(6) 0.050 Uiso 1 1 d D
C1 C 0.43071(9) 0.36791(9) 0.3339(4) 0.0136(6) Uani 1 1 d .
C2 C 0.40572(9) 0.38100(10) 0.1871(4) 0.0188(6) Uani 1 1 d .
H2A H 0.3901 0.3931 0.2638 0.023 Uiso 1 1 calc R
H2B H 0.3838 0.3549 0.1125 0.023 Uiso 1 1 calc R
C3 C 0.43748(9) 0.41527(10) 0.0366(4) 0.0201(6) Uani 1 1 d .
H3A H 0.4434 0.4001 -0.0743 0.024 Uiso 1 1 calc R
H3B H 0.4232 0.4306 -0.0234 0.024 Uiso 1 1 calc R
C4 C 0.48113(9) 0.44922(9) 0.1304(4) 0.0180(6) Uani 1 1 d .
H4A H 0.4774 0.4726 0.1925 0.022 Uiso 1 1 calc R
H4B H 0.5030 0.4626 0.0209 0.022 Uiso 1 1 calc R
C5 C 0.49912(9) 0.43081(8) 0.2923(4) 0.0128(5) Uani 1 1 d .
C6 C 0.46345(9) 0.40767(8) 0.4529(4) 0.0137(6) Uani 1 1 d .
H6A H 0.4745 0.3993 0.5726 0.016 Uiso 1 1 calc R
H6B H 0.4509 0.4259 0.4964 0.016 Uiso 1 1 calc R
C7 C 0.54163(9) 0.46811(9) 0.3750(4) 0.0153(6) Uani 1 1 d .
C8 C 0.39977(9) 0.32856(9) 0.4614(4) 0.0182(6) Uani 1 1 d .
H8A H 0.3821 0.3366 0.5486 0.022 Uiso 1 1 calc R
H8B H 0.3795 0.3046 0.3708 0.022 Uiso 1 1 calc R
C9 C 0.50350(8) 0.39133(8) 0.2126(4) 0.0114(5) Uani 1 1 d .
C13 C 0.53088(9) 0.38017(9) 0.3565(4) 0.0161(6) Uani 1 1 d .
H13A H 0.5620 0.4028 0.3432 0.019 Uiso 1 1 calc R
H13B H 0.5219 0.3809 0.4977 0.019 Uiso 1 1 calc R
C14 C 0.52604(10) 0.33624(10) 0.3152(5) 0.0235(7) Uani 1 1 d .
H14 H 0.4980 0.3113 0.3355 0.028 Uiso 1 1 calc R
C15 C 0.55753(11) 0.32964(11) 0.2532(5) 0.0288(7) Uani 1 1 d .
H15A H 0.5860 0.3538 0.2312 0.035 Uiso 1 1 calc R
H15B H 0.5519 0.3007 0.2302 0.035 Uiso 1 1 calc R
C10 C 0.51884(9) 0.39326(9) -0.0077(4) 0.0164(6) Uani 1 1 d .
H10A H 0.5128 0.3637 -0.0464 0.020 Uiso 1 1 calc R
H10B H 0.5009 0.4007 -0.0963 0.020 Uiso 1 1 calc R
C11 C 0.56584(10) 0.42484(11) -0.0501(4) 0.0250(7) Uani 1 1 d .
H11 H 0.5768 0.4545 -0.0141 0.030 Uiso 1 1 calc R
C12 C 0.59296(12) 0.41438(14) -0.1336(6) 0.0396(9) Uani 1 1 d .
H12A H 0.5831 0.3850 -0.1715 0.047 Uiso 1 1 calc R
H12B H 0.6225 0.4362 -0.1562 0.047 Uiso 1 1 calc R
O6 O 0.66739(8) 0.37874(9) 0.0055(5) 0.0285(10) Uani 0.769(9) 1 d P
O7 O 0.6667 0.3333 -0.1667 0.014(5) Uiso 0.139(9) 6 d SP
O8 O 0.6667 0.3333 0.042(5) 0.014(5) Uiso 0.093(8) 3 d SP

loop_
_atom_site_aniso_label
_atom_site_aniso_U_11
_atom_site_aniso_U_22
_atom_site_aniso_U_33
_atom_site_aniso_U_23
_atom_site_aniso_U_13
_atom_site_aniso_U_12
O1 0.0112(9) 0.0110(9) 0.0162(9) -0.0024(7) -0.0003(7) 0.0041(8)
O2 0.0282(12) 0.0150(10) 0.0167(10) 0.0035(8) 0.0040(8) 0.0110(9)
O4 0.0182(11) 0.0252(12) 0.0175(10) -0.0027(8) -0.0029(8) -0.0001(9)
O3 0.0238(12) 0.0244(12) 0.0263(12) -0.0017(9) 0.0067(9) -0.0064(10)
O5 0.0282(12) 0.0157(10) 0.0152(10) -0.0002(8) -0.0048(8) 0.0091(9)
C1 0.0123(13) 0.0125(13) 0.0153(13) 0.0011(10) 0.0022(10) 0.0057(11)
C2 0.0140(14) 0.0212(15) 0.0223(14) 0.0009(11) -0.0009(11) 0.0096(12)
C3 0.0192(15) 0.0269(16) 0.0197(14) 0.0061(12) -0.0012(11) 0.0158(13)
C4 0.0201(14) 0.0174(14) 0.0190(14) 0.0091(11) 0.0050(11) 0.0112(12)
C5 0.0140(13) 0.0124(13) 0.0117(12) 0.0020(9) 0.0016(10) 0.0064(11)
C6 0.0157(13) 0.0100(12) 0.0140(12) 0.0007(9) 0.0028(10) 0.0052(11)
C7 0.0163(14) 0.0109(13) 0.0189(13) -0.0007(10) 0.0018(10) 0.0069(11)
C8 0.0150(14) 0.0155(14) 0.0218(14) 0.0024(11) 0.0039(11) 0.0059(11)
C9 0.0101(12) 0.0112(12) 0.0127(12) 0.0015(9) 0.0004(9) 0.0053(10)
C13 0.0167(14) 0.0185(14) 0.0152(13) 0.0018(10) -0.0017(10) 0.0105(12)
C14 0.0213(15) 0.0155(14) 0.0331(17) 0.0055(12) -0.0030(12) 0.0086(12)
C15 0.0297(18) 0.0199(16) 0.0409(19) -0.0021(13) -0.0023(14) 0.0153(14)
C10 0.0164(14) 0.0220(15) 0.0125(12) 0.0000(10) 0.0008(10) 0.0110(12)
C11 0.0226(16) 0.0292(17) 0.0161(14) 0.0007(12) 0.0041(11) 0.0076(14)
C12 0.0248(18) 0.055(2) 0.038(2) 0.0109(17) 0.0128(15) 0.0194(18)
O6 0.0081(14) 0.0114(15) 0.061(2) 0.0003(13) 0.0113(12) 0.0014(11)

loop_
_atom_type_symbol
_atom_type_description
_atom_type_scat_dispersion_real
_atom_type_scat_dispersion_imag
_atom_type_scat_source
C C 0.0033 0.0000 'International Tables Vol C Tables 4.2.6.8 and 6.1.1.4'
H H 0.0000 0.0000 'International Tables Vol C Tables 4.2.6.8 and 6.1.1.4'
O O 0.0106 0.0000 'International Tables Vol C Tables 4.2.6.8 and 6.1.1.4'

loop_
_geom_angle_atom_site_label_1
_geom_angle_atom_site_label_2
_geom_angle_atom_site_label_3
_geom_angle
_geom_angle_site_symmetry_1
_geom_angle_site_symmetry_3
C1 O1 C9 111.32(18) . .
C8 O2 H2 109.5 . .
C7 O4 H4 109.5 . .
H5WA O5 H5WB 104(4) . .
O1 C1 C6 103.6(2) . .
O1 C1 C8 107.5(2) . .
C6 C1 C8 115.2(2) . .
O1 C1 C2 108.9(2) . .
C6 C1 C2 109.7(2) . .
C8 C1 C2 111.5(2) . .
C1 C2 C3 110.1(2) . .
C1 C2 H2A 109.6 . .
C3 C2 H2A 109.6 . .
C1 C2 H2B 109.6 . .
C3 C2 H2B 109.6 . .
H2A C2 H2B 108.1 . .
C4 C3 C2 114.1(2) . .
C4 C3 H3A 108.7 . .
C2 C3 H3A 108.7 . .
C4 C3 H3B 108.7 . .
C2 C3 H3B 108.7 . .
H3A C3 H3B 107.6 . .
C3 C4 C5 114.5(2) . .
C3 C4 H4A 108.6 . .
C5 C4 H4A 108.6 . .
C3 C4 H4B 108.6 . .
C5 C4 H4B 108.6 . .
H4A C4 H4B 107.6 . .
C7 C5 C6 113.9(2) . .
C7 C5 C4 108.7(2) . .
C6 C5 C4 107.6(2) . .
C7 C5 C9 113.4(2) . .
C6 C5 C9 100.3(2) . .
C4 C5 C9 112.7(2) . .
C1 C6 C5 100.2(2) . .
C1 C6 H6A 111.7 . .
C5 C6 H6A 111.7 . .
C1 C6 H6B 111.7 . .
C5 C6 H6B 111.7 . .
H6A C6 H6B 109.5 . .
O3 C7 O4 123.0(3) . .
O3 C7 C5 122.7(2) . .
O4 C7 C5 114.2(2) . .
O2 C8 C1 112.3(2) . .
O2 C8 H8A 109.1 . .
C1 C8 H8A 109.1 . .
O2 C8 H8B 109.1 . .
C1 C8 H8B 109.1 . .
H8A C8 H8B 107.9 . .
O1 C9 C13 108.9(2) . .
O1 C9 C10 105.7(2) . .
C13 C9 C10 110.0(2) . .
O1 C9 C5 101.70(19) . .
C13 C9 C5 111.9(2) . .
C10 C9 C5 117.8(2) . .
C14 C13 C9 113.0(2) . .
C14 C13 H13A 109.0 . .
C9 C13 H13A 109.0 . .
C14 C13 H13B 109.0 . .
C9 C13 H13B 109.0 . .
H13A C13 H13B 107.8 . .
C15 C14 C13 125.0(3) . .
C15 C14 H14 117.5 . .
C13 C14 H14 117.5 . .
C14 C15 H15A 120.0 . .
C14 C15 H15B 120.0 . .
H15A C15 H15B 120.0 . .
C11 C10 C9 116.4(2) . .
C11 C10 H10A 108.2 . .
C9 C10 H10A 108.2 . .
C11 C10 H10B 108.2 . .
C9 C10 H10B 108.2 . .
H10A C10 H10B 107.3 . .
C12 C11 C10 124.5(3) . .
C12 C11 H11 117.8 . .
C10 C11 H11 117.8 . .
C11 C12 H12A 120.0 . .
C11 C12 H12B 120.0 . .
H12A C12 H12B 120.0 . .
O8 O6 O6 31.1(3) . 2_655
O8 O6 O6 31.1(3) . 3_665
O6 O6 O6 60.0 2_655 3_665
O8 O6 O6 80.7(10) . 17_554
O6 O6 O6 90.0 2_655 17_554
O6 O6 O6 60.24(8) 3_665 17_554
O8 O7 O8 180.000(10) 16_654 .
O7 O8 O6 81.5(12) . 3_665
O7 O8 O6 81.5(12) . 2_655
O6 O8 O6 117.9(6) 3_665 2_655
O7 O8 O6 81.5(12) . .
O6 O8 O6 117.9(6) 3_665 .
O6 O8 O6 117.9(6) 2_655 .
O7 O8 O8 0.000(5) . 16_654
O6 O8 O8 81.5(12) 3_665 16_654
O6 O8 O8 81.5(12) 2_655 16_654
O6 O8 O8 81.5(12) . 16_654

loop_
_geom_bond_atom_site_label_1
_geom_bond_atom_site_label_2
_geom_bond_distance
_geom_bond_site_symmetry_2
O1 C1 1.458(3) .
O1 C9 1.464(3) .
O2 C8 1.424(3) .
O2 H2 0.8400 .
O4 C7 1.311(3) .
O4 H4 0.8400 .
O3 C7 1.213(3) .
O5 H5WA 0.820(10) .
O5 H5WB 0.819(10) .
C1 C6 1.519(4) .
C1 C8 1.523(4) .
C1 C2 1.531(4) .
C2 C3 1.535(4) .
C2 H2A 0.9900 .
C2 H2B 0.9900 .
C3 C4 1.534(4) .
C3 H3A 0.9900 .
C3 H3B 0.9900 .
C4 C5 1.546(4) .
C4 H4A 0.9900 .
C4 H4B 0.9900 .
C5 C7 1.521(4) .
C5 C6 1.534(3) .
C5 C9 1.570(4) .
C6 H6A 0.9900 .
C6 H6B 0.9900 .
C8 H8A 0.9900 .
C8 H8B 0.9900 .
C9 C13 1.542(3) .
C9 C10 1.544(3) .
C13 C14 1.500(4) .
C13 H13A 0.9900 .
C13 H13B 0.9900 .
C14 C15 1.312(5) .
C14 H14 0.9500 .
C15 H15A 0.9500 .
C15 H15B 0.9500 .
C10 C11 1.493(4) .
C10 H10A 0.9900 .
C10 H10B 0.9900 .
C11 C12 1.310(5) .
C11 H11 0.9500 .
C12 H12A 0.9500 .
C12 H12B 0.9500 .
O6 O8 1.610(6) .
O6 O6 2.758(5) 2_655
O6 O6 2.758(5) 3_665
O6 O6 2.778(6) 17_554
O7 O8 1.38(3) 16_654
O7 O8 1.38(3) .
O8 O6 1.610(6) 3_665
O8 O6 1.610(6) 2_655
O8 O8 2.75(7) 16_654

loop_
_geom_hbond_atom_site_label_D
_geom_hbond_atom_site_label_H
_geom_hbond_atom_site_label_A
_geom_hbond_distance_DH
_geom_hbond_distance_HA
_geom_hbond_distance_DA
_geom_hbond_angle_DHA
_geom_hbond_site_symmetry_A
O2 H2 O3 0.84 1.98 2.777(3) 158.2 18_545
O4 H4 O5 0.84 1.77 2.598(3) 170.6 17
O5 H5WB O1 0.819(10) 1.945(15) 2.746(3) 166(5) .
O5 H5WA O2 0.820(10) 1.943(11) 2.762(3) 176(5) 1_554

loop_
_geom_torsion_atom_site_label_1
_geom_torsion_atom_site_label_2
_geom_torsion_atom_site_label_3
_geom_torsion_atom_site_label_4
_geom_torsion
_geom_torsion_site_symmetry_1
_geom_torsion_site_symmetry_4
C9 O1 C1 C6 -16.3(3) . .
C9 O1 C1 C8 -138.7(2) . .
C9 O1 C1 C2 100.3(2) . .
O1 C1 C2 C3 -51.7(3) . .
C6 C1 C2 C3 61.0(3) . .
C8 C1 C2 C3 -170.2(2) . .
C1 C2 C3 C4 -38.9(3) . .
C2 C3 C4 C5 37.6(3) . .
C3 C4 C5 C7 -178.6(2) . .
C3 C4 C5 C6 -54.8(3) . .
C3 C4 C5 C9 54.8(3) . .
O1 C1 C6 C5 39.5(2) . .
C8 C1 C6 C5 156.6(2) . .
C2 C1 C6 C5 -76.6(2) . .
C7 C5 C6 C1 -168.5(2) . .
C4 C5 C6 C1 70.9(2) . .
C9 C5 C6 C1 -47.0(2) . .
C6 C5 C7 O3 -169.4(3) . .
C4 C5 C7 O3 -49.5(4) . .
C9 C5 C7 O3 76.7(3) . .
C6 C5 C7 O4 7.9(3) . .
C4 C5 C7 O4 127.8(2) . .
C9 C5 C7 O4 -106.0(3) . .
O1 C1 C8 O2 55.1(3) . .
C6 C1 C8 O2 -59.8(3) . .
C2 C1 C8 O2 174.4(2) . .
C1 O1 C9 C13 104.9(2) . .
C1 O1 C9 C10 -136.9(2) . .
C1 O1 C9 C5 -13.4(2) . .
C7 C5 C9 O1 159.1(2) . .
C6 C5 C9 O1 37.2(2) . .
C4 C5 C9 O1 -76.9(2) . .
C7 C5 C9 C13 43.0(3) . .
C6 C5 C9 C13 -78.9(2) . .
C4 C5 C9 C13 167.0(2) . .
C7 C5 C9 C10 -85.9(3) . .
C6 C5 C9 C10 152.2(2) . .
C4 C5 C9 C10 38.1(3) . .
O1 C9 C13 C14 53.3(3) . .
C10 C9 C13 C14 -62.2(3) . .
C5 C9 C13 C14 164.9(2) . .
C9 C13 C14 C15 115.6(3) . .
O1 C9 C10 C11 -175.0(2) . .
C13 C9 C10 C11 -57.6(3) . .
C5 C9 C10 C11 72.2(3) . .
C9 C10 C11 C12 125.0(3) . .
O8 O7 O8 O6 89(100) 16_654 3_665
O8 O7 O8 O6 -31(100) 16_654 2_655
O8 O7 O8 O6 -151(100) 16_654 .
O6 O6 O8 O7 75.7(19) 2_655 .
O6 O6 O8 O7 -75.7(19) 3_665 .
O6 O6 O8 O7 -30.20(12) 17_554 .
O6 O6 O8 O6 151(4) 2_655 3_665
O6 O6 O8 O6 45.5(18) 17_554 3_665
O6 O6 O8 O6 -151(4) 3_665 2_655
O6 O6 O8 O6 -106(2) 17_554 2_655
O6 O6 O8 O8 75.7(19) 2_655 16_654
O6 O6 O8 O8 -75.7(19) 3_665 16_654
O6 O6 O8 O8 -30.20(12) 17_554 16_654
